data_7100313
loop_
_publ_author_name
'Philip Gale'
'Mark E. Light'
'Stephen Loeb'
'Ismael El Drubi Vega'

_publ_section_title
;
NH vs. CH hydrogen bond formation in metal-organic
anion receptors containing pyrrolylpyridine ligands
;
_journal_name_full 'Chemical Communications'
_journal_paper_doi 10.1039/b510506d
_journal_year 2005
_chemical_formula_sum 'C38 H38 B2 F8 N10 O4 Pt'
_chemical_formula_weight 1067.49
_space_group_IT_number 2
_symmetry_cell_setting triclinic
_symmetry_space_group_name_Hall '-P 1'
_symmetry_space_group_name_H-M 'P -1'
_cell_angle_alpha 77.568(2)
_cell_angle_beta 89.272(2)
_cell_angle_gamma 68.613(2)
_cell_formula_units_Z 1
_cell_length_a 9.4410(3)
_cell_length_b 10.4860(3)
_cell_length_c 11.2470(4)
_cell_measurement_temperature 120(2)
_cell_volume 1009.80(6)
_diffrn_ambient_temperature 120(2)
_exptl_crystal_density_diffrn 1.755
_cod_depositor_comments
;
The following automatic conversions were performed:
'_symmetry_cell_setting' value 'Triclinic' changed to 'triclinic'
according to '/home/saulius/struct/CIF-dictionaries/cif_core.dic'
dictionary named 'cif_core.dic' version 2.4.1 from 2010-06-29.

Automatic conversion script
Id: cif_fix_enum 1527 2010-12-29 10:47:43Z saulius 
;
_cod_database_code 7100313

loop_
_symmetry_equiv_pos_as_xyz
'x, y, z'
'-x, -y, -z'

loop_
_atom_site_label
_atom_site_type_symbol
_atom_site_fract_x
_atom_site_fract_y
_atom_site_fract_z
_atom_site_U_iso_or_equiv
_atom_site_adp_type
_atom_site_occupancy
_atom_site_symmetry_multiplicity
_atom_site_calc_flag
_atom_site_refinement_flags
_atom_site_disorder_assembly
_atom_site_disorder_group
C1 C 0.0770(3) -0.2814(2) 0.1568(2) 0.0171(5) Uani 1 1 d . . .
H1 H -0.0293 -0.2473 0.1673 0.021 Uiso 1 1 calc R . .
C2 C 0.1674(3) -0.4160(3) 0.2160(2) 0.0215(5) Uani 1 1 d . . .
H2 H 0.1233 -0.4746 0.2664 0.026 Uiso 1 1 calc R . .
C3 C 0.3221(3) -0.4656(2) 0.2021(2) 0.0196(5) Uani 1 1 d . . .
H3 H 0.3848 -0.5582 0.2433 0.024 Uiso 1 1 calc R . .
C4 C 0.3863(3) -0.3798(2) 0.1277(2) 0.0150(5) Uani 1 1 d . . .
C5 C 0.2880(2) -0.2451(2) 0.0701(2) 0.0129(4) Uani 1 1 d . . .
H5 H 0.3289 -0.1844 0.0187 0.015 Uiso 1 1 calc R . .
C6 C 0.5494(3) -0.4302(2) 0.1113(2) 0.0155(5) Uani 1 1 d . . .
C7 C 0.6611(3) -0.5615(2) 0.1530(2) 0.0187(5) Uani 1 1 d . . .
H7 H 0.6466 -0.6415 0.2011 0.022 Uiso 1 1 calc R . .
C8 C 0.8003(3) -0.5556(3) 0.1117(2) 0.0203(5) Uani 1 1 d . . .
H8 H 0.8968 -0.6308 0.1266 0.024 Uiso 1 1 calc R . .
C9 C 0.7711(3) -0.4222(3) 0.0464(3) 0.0231(5) Uani 1 1 d . . .
H9 H 0.8443 -0.3877 0.0080 0.028 Uiso 1 1 calc R . .
C10 C 0.1526(3) 0.1030(2) 0.1606(2) 0.0161(5) Uani 1 1 d . . .
H10 H 0.2243 0.0931 0.0999 0.019 Uiso 1 1 calc R . .
C11 C 0.1749(3) 0.1530(3) 0.2604(2) 0.0199(5) Uani 1 1 d . . .
H11 H 0.2615 0.1771 0.2681 0.024 Uiso 1 1 calc R . .
C12 C 0.0712(3) 0.1675(3) 0.3481(2) 0.0194(5) Uani 1 1 d . . .
H12 H 0.0859 0.2022 0.4165 0.023 Uiso 1 1 calc R . .
C13 C -0.0558(3) 0.1314(2) 0.3368(2) 0.0152(5) Uani 1 1 d . . .
C14 C -0.0708(3) 0.0811(2) 0.2349(2) 0.0137(5) Uani 1 1 d . . .
H14 H -0.1555 0.0548 0.2256 0.016 Uiso 1 1 calc R . .
C15 C -0.1668(3) 0.1482(2) 0.4291(2) 0.0167(5) Uani 1 1 d . . .
C16 C -0.1758(3) 0.2079(3) 0.5281(2) 0.0217(5) Uani 1 1 d . . .
H16 H -0.1067 0.2466 0.5516 0.026 Uiso 1 1 calc R . .
C17 C -0.3049(3) 0.2013(3) 0.5882(2) 0.0265(6) Uani 1 1 d . . .
H17 H -0.3391 0.2345 0.6596 0.032 Uiso 1 1 calc R . .
C18 C -0.3723(3) 0.1386(3) 0.5255(2) 0.0262(6) Uani 1 1 d . . .
H18 H -0.4619 0.1200 0.5458 0.031 Uiso 1 1 calc R . .
C19 C 0.7169(4) -0.4179(3) 0.3756(3) 0.0321(7) Uani 1 1 d . . .
H19A H 0.6232 -0.4199 0.4130 0.048 Uiso 1 1 calc R . .
H19B H 0.7817 -0.5131 0.3691 0.048 Uiso 1 1 calc R . .
H19C H 0.6910 -0.3555 0.2940 0.048 Uiso 1 1 calc R . .
B1 B 0.5907(3) -0.0410(3) 0.1800(3) 0.0184(6) Uani 1 1 d . . .
N1 N 0.1372(2) -0.19765(19) 0.08461(17) 0.0130(4) Uani 1 1 d . . .
N2 N 0.6196(2) -0.3471(2) 0.0456(2) 0.0222(5) Uani 1 1 d . . .
H2A H 0.5733 -0.2582 0.0085 0.027 Uiso 1 1 calc R . .
N3 N 0.0308(2) 0.06846(19) 0.14890(17) 0.0128(4) Uani 1 1 d . . .
N4 N -0.2889(2) 0.1071(2) 0.42819(19) 0.0202(4) Uani 1 1 d . . .
H4 H -0.3103 0.0667 0.3736 0.024 Uiso 1 1 calc R . .
N5 N 0.7992(3) -0.3657(2) 0.4519(2) 0.0249(5) Uani 1 1 d . . .
F1 F 0.5203(2) 0.10377(16) 0.15037(16) 0.0364(4) Uani 1 1 d . . .
F2 F 0.6525(2) -0.08174(17) 0.30090(14) 0.0337(4) Uani 1 1 d . . .
F3 F 0.70834(18) -0.08278(18) 0.10509(15) 0.0356(4) Uani 1 1 d . . .
F4 F 0.48885(17) -0.10461(17) 0.16970(16) 0.0317(4) Uani 1 1 d . . .
Pt1 Pt 0.0000 0.0000 0.0000 0.01120(5) Uani 1 2 d S . .
O1 O 0.7445(2) -0.3347(2) 0.54501(17) 0.0328(5) Uani 1 1 d . . .
O2 O 0.9187(2) -0.3556(3) 0.4176(2) 0.0455(6) Uani 1 1 d . . .

loop_
_atom_site_aniso_label
_atom_site_aniso_U_11
_atom_site_aniso_U_22
_atom_site_aniso_U_33
_atom_site_aniso_U_23
_atom_site_aniso_U_13
_atom_site_aniso_U_12
C1 0.0161(12) 0.0160(11) 0.0165(12) -0.0016(10) 0.0033(10) -0.0040(10)
C2 0.0207(13) 0.0199(12) 0.0206(13) 0.0021(10) 0.0046(10) -0.0075(10)
C3 0.0197(12) 0.0133(11) 0.0192(13) 0.0004(10) -0.0006(10) -0.0006(10)
C4 0.0158(11) 0.0152(11) 0.0136(11) -0.0052(9) 0.0002(9) -0.0040(9)
C5 0.0116(11) 0.0145(11) 0.0118(11) -0.0043(9) -0.0003(9) -0.0031(9)
C6 0.0151(11) 0.0166(11) 0.0140(12) -0.0041(9) -0.0009(9) -0.0045(9)
C7 0.0183(12) 0.0144(11) 0.0192(13) -0.0008(10) -0.0020(10) -0.0029(10)
C8 0.0143(12) 0.0173(12) 0.0231(13) -0.0064(10) -0.0012(10) 0.0023(10)
C9 0.0128(12) 0.0250(13) 0.0291(15) -0.0063(12) 0.0041(11) -0.0041(10)
C10 0.0115(11) 0.0175(12) 0.0171(12) -0.0038(10) 0.0019(9) -0.0030(9)
C11 0.0146(12) 0.0227(13) 0.0240(13) -0.0074(11) -0.0011(10) -0.0075(10)
C12 0.0206(13) 0.0218(13) 0.0157(12) -0.0079(10) -0.0010(10) -0.0056(10)
C13 0.0155(11) 0.0129(11) 0.0137(12) -0.0027(9) -0.0005(9) -0.0015(9)
C14 0.0129(11) 0.0142(11) 0.0108(11) -0.0013(9) 0.0014(9) -0.0024(9)
C15 0.0175(12) 0.0158(11) 0.0128(11) -0.0023(9) 0.0000(9) -0.0022(10)
C16 0.0272(14) 0.0203(12) 0.0170(13) -0.0067(10) 0.0027(11) -0.0067(11)
C17 0.0314(15) 0.0280(14) 0.0176(13) -0.0103(11) 0.0095(11) -0.0056(12)
C18 0.0234(14) 0.0311(15) 0.0223(14) -0.0066(12) 0.0100(11) -0.0081(12)
C19 0.0401(17) 0.0301(15) 0.0302(16) -0.0100(13) -0.0041(13) -0.0158(13)
B1 0.0144(13) 0.0206(14) 0.0184(14) -0.0039(11) 0.0024(11) -0.0046(11)
N1 0.0141(9) 0.0129(9) 0.0106(9) -0.0038(8) 0.0010(8) -0.0026(8)
N2 0.0148(10) 0.0131(10) 0.0317(13) 0.0017(9) 0.0017(9) -0.0009(8)
N3 0.0114(9) 0.0112(9) 0.0121(9) -0.0022(8) -0.0003(8) -0.0001(7)
N4 0.0205(11) 0.0255(11) 0.0168(11) -0.0081(9) 0.0051(9) -0.0092(9)
N5 0.0244(12) 0.0246(12) 0.0229(12) -0.0026(10) -0.0029(10) -0.0073(10)
F1 0.0406(10) 0.0208(8) 0.0390(10) 0.0002(7) 0.0090(8) -0.0056(7)
F2 0.0469(10) 0.0328(9) 0.0230(8) -0.0005(7) -0.0063(8) -0.0198(8)
F3 0.0249(8) 0.0453(10) 0.0345(10) -0.0108(8) 0.0144(7) -0.0100(8)
F4 0.0231(8) 0.0370(9) 0.0411(10) -0.0143(8) 0.0043(7) -0.0152(7)
Pt1 0.00973(7) 0.01160(7) 0.01033(7) -0.00261(5) 0.00125(5) -0.00166(5)
O1 0.0412(12) 0.0378(12) 0.0198(10) -0.0081(9) 0.0026(9) -0.0141(10)
O2 0.0293(12) 0.0637(16) 0.0510(15) -0.0221(13) 0.0100(11) -0.0210(11)

loop_
_geom_bond_atom_site_label_1
_geom_bond_atom_site_label_2
_geom_bond_distance
_geom_bond_site_symmetry_2
_geom_bond_publ_flag
C1 N1 1.341(3) . ?
C1 C2 1.377(3) . ?
C2 C3 1.379(3) . ?
C3 C4 1.392(3) . ?
C4 C5 1.393(3) . ?
C4 C6 1.458(3) . ?
C5 N1 1.347(3) . ?
C6 N2 1.370(3) . ?
C6 C7 1.379(3) . ?
C7 C8 1.406(3) . ?
C8 C9 1.361(4) . ?
C9 N2 1.358(3) . ?
C10 N3 1.342(3) . ?
C10 C11 1.385(3) . ?
C11 C12 1.373(4) . ?
C12 C13 1.398(3) . ?
C13 C14 1.389(3) . ?
C13 C15 1.457(3) . ?
C14 N3 1.346(3) . ?
C15 N4 1.371(3) . ?
C15 C16 1.377(3) . ?
C16 C17 1.403(4) . ?
C17 C18 1.360(4) . ?
C18 N4 1.368(3) . ?
C19 N5 1.473(3) . ?
B1 F4 1.373(3) . ?
B1 F1 1.382(3) . ?
B1 F3 1.384(3) . ?
B1 F2 1.400(3) . ?
N1 Pt1 2.0257(19) . ?
N3 Pt1 2.0215(18) . ?
N5 O1 1.217(3) . ?
N5 O2 1.221(3) . ?
Pt1 N3 2.0215(18) 2 ?
Pt1 N1 2.0257(19) 2 ?
